data_1561313
loop_
_publ_author_name
'Shirmila, D. Angeline'
'Jonathan, D. Reuben'
'Priya, M. Krishna'
'Hemalatha, J.'
'Usha, G.'

_publ_section_title
;
 (2<i>E</i>)-2-(3,4-Dimethoxybenzylidene)-3,4-dihydronaphthalen-1(2<i>H</i>)-one
;
_journal_coeditor_code HB4379
_journal_issue 3
_journal_name_full IUCrData
_journal_page_first x210309
_journal_paper_doi 10.1107/S2414314621003096
_journal_volume 6
_journal_year 2021
_chemical_formula_iupac 'C19 H18 O3'
_chemical_formula_moiety 'C19 H18 O3'
_chemical_formula_sum 'C19 H18 O3'
_chemical_formula_weight 294.33
_chemical_name_systematic (2<i>E</i>)-2-(3,4-Dimethoxybenzylidene)-3,4-dihydronaphthalen-1(2<i>H</i>)-one
_space_group_crystal_system orthorhombic
_space_group_IT_number 19
_space_group_name_Hall 'P 2ac 2ab'
_space_group_name_H-M_alt 'P 21 21 21'
_atom_sites_solution_hydrogens geom
_audit_creation_method SHELXL-2018/3
_cell_angle_alpha 90
_cell_angle_beta 90
_cell_angle_gamma 90
_cell_formula_units_Z 4
_cell_length_a 7.9229(15)
_cell_length_b 9.4474(19)
_cell_length_c 20.875(4)
_cell_measurement_reflns_used 9801
_cell_measurement_temperature 296(2)
_cell_measurement_theta_max 28.16
_cell_measurement_theta_min 2.91
_cell_volume 1562.5(5)
_computing_cell_refinement
;
SAINT (Bruker, 2016)
;
_computing_data_collection
;
APEX3 (Bruker, 2016)
;
_computing_data_reduction
;
SAINT (Bruker, 2016)
;
_computing_molecular_graphics
;
ORTEP-3 for Windows (Farrugia, 2012)
;
_computing_publication_material
;
<i>SHELXL2018/3</i> (Sheldrick, 2015b)
;
_computing_structure_refinement
;
<i>SHELXL2018/3</i> (Sheldrick, 2015b)
;
_computing_structure_solution
;
<i>SHELXT2014/4</i> (Sheldrick, 2015a)
;
_diffrn_ambient_temperature 296(2)
_diffrn_measured_fraction_theta_full 0.994
_diffrn_measured_fraction_theta_max 0.994
_diffrn_measurement_device_type 'Bruker Kappa APEX3 CMOS '
_diffrn_measurement_method '\w and \f scan'
_diffrn_radiation_type MoK\a
_diffrn_radiation_wavelength 0.71073
_diffrn_reflns_av_R_equivalents 0.0434
_diffrn_reflns_av_unetI/netI 0.0234
_diffrn_reflns_limit_h_max 10
_diffrn_reflns_limit_h_min -10
_diffrn_reflns_limit_k_max 12
_diffrn_reflns_limit_k_min -12
_diffrn_reflns_limit_l_max 27
_diffrn_reflns_limit_l_min -22
_diffrn_reflns_number 34283
_diffrn_reflns_theta_full 25.242
_diffrn_reflns_theta_max 28.285
_diffrn_reflns_theta_min 3.356
_diffrn_source 'fine-focus sealed tube'
_exptl_absorpt_coefficient_mu 0.084
_exptl_absorpt_correction_T_max 0.987
_exptl_absorpt_correction_T_min 0.985
_exptl_absorpt_correction_type multi-scan
_exptl_absorpt_process_details
;
(SADABS; Bruker 2016)
;
_exptl_crystal_colour yellow
_exptl_crystal_density_diffrn 1.251
_exptl_crystal_description block
_exptl_crystal_F_000 624
_exptl_crystal_size_max 0.200
_exptl_crystal_size_mid 0.150
_exptl_crystal_size_min 0.150
_refine_diff_density_max 0.241
_refine_diff_density_min -0.230
_refine_ls_abs_structure_details
;
Flack <i>x</i> determined using 1195 quotients
[(<i>I</i>^+^)-(<i>I</i>^-^)]/[(<i>I</i>^+^)+(<i>I</i>^-^)]
(Parsons <i>et al.</i>,  2013)
;
_refine_ls_abs_structure_Flack 0.5(3)
_refine_ls_extinction_coef 0.35(3)
_refine_ls_extinction_expression Fc^*^=kFc[1+0.001xFc^2^\l^3^/sin(2\q)]^-1/4^
_refine_ls_extinction_method
;
SHELXL2018/3 (Sheldrick 2015b)
;
_refine_ls_goodness_of_fit_ref 1.036
_refine_ls_hydrogen_treatment constr
_refine_ls_matrix_type full
_refine_ls_number_parameters 200
_refine_ls_number_reflns 3886
_refine_ls_number_restraints 0
_refine_ls_restrained_S_all 1.036
_refine_ls_R_factor_all 0.0769
_refine_ls_R_factor_gt 0.0566
_refine_ls_shift/su_max 0.000
_refine_ls_shift/su_mean 0.000
_refine_ls_structure_factor_coef Fsqd
_refine_ls_weighting_details 'w=1/[\s^2^(Fo^2^)+(0.1074P)^2^+0.3866P] where P=(Fo^2^+2Fc^2^)/3'
_refine_ls_weighting_scheme calc
_refine_ls_wR_factor_gt 0.1515
_refine_ls_wR_factor_ref 0.1800
_reflns_number_gt 3101
_reflns_number_total 3886
_reflns_threshold_expression 'I > 2\s(I)'
_cod_data_source_file hb4379sup1.cif
_cod_data_source_block I
_cod_database_code 1561313
_shelx_space_group_comment
;
The symmetry employed for this shelxl refinement is uniquely defined
by the following loop, which should always be used as a source of
symmetry information in preference to the above space-group names.
They are only intended as comments.
;
_shelx_estimated_absorpt_t_min 0.983
_shelx_estimated_absorpt_t_max 0.988

loop_
_space_group_symop_operation_xyz
'x, y, z'
'-x+1/2, -y, z+1/2'
'-x, y+1/2, -z+1/2'
'x+1/2, -y+1/2, -z'

loop_
_atom_site_type_symbol
_atom_site_label
_atom_site_fract_x
_atom_site_fract_y
_atom_site_fract_z
_atom_site_U_iso_or_equiv
_atom_site_adp_type
_atom_site_calc_flag
_atom_site_occupancy
_atom_site_disorder_assembly
_atom_site_disorder_group
O O2 0.6008(3) 0.1479(3) 0.28091(12) 0.0624(7) Uani d 1 . .
O O3 0.8450(3) -0.0282(3) 0.26479(12) 0.0649(7) Uani d 1 . .
O O1 0.9071(4) 0.4782(3) 0.59032(11) 0.0649(7) Uani d 1 . .
C C13 0.7334(4) 0.2526(3) 0.37495(14) 0.0458(6) Uani d 1 . .
H H13 0.644379 0.315256 0.381066 0.055 Uiso calc 1 . .
C C14 0.7278(4) 0.1574(3) 0.32452(14) 0.0464(7) Uani d 1 . .
C C16 0.9976(4) 0.0639(3) 0.35657(16) 0.0519(7) Uani d 1 . .
H H16 1.087221 0.001746 0.350367 0.062 Uiso calc 1 . .
C C15 0.8614(4) 0.0615(3) 0.31555(14) 0.0479(7) Uani d 1 . .
C C8 0.8296(4) 0.4838(3) 0.48040(13) 0.0441(6) Uani d 1 . .
C C17 1.0009(4) 0.1591(3) 0.40715(15) 0.0503(7) Uani d 1 . .
H H17 1.092160 0.158070 0.435149 0.060 Uiso calc 1 . .
C C6 0.8282(4) 0.7030(3) 0.55210(13) 0.0446(6) Uani d 1 . .
C C12 0.8722(4) 0.2556(3) 0.41712(14) 0.0449(6) Uani d 1 . .
C C5 0.8007(4) 0.7892(3) 0.49871(15) 0.0475(7) Uani d 1 . .
C C11 0.8832(4) 0.3505(3) 0.47233(14) 0.0471(7) Uani d 1 . .
H H11 0.936499 0.311604 0.507916 0.057 Uiso calc 1 . .
C C7 0.8610(4) 0.5492(3) 0.54443(13) 0.0467(7) Uani d 1 . .
C C10 0.8113(5) 0.7267(3) 0.43275(15) 0.0533(7) Uani d 1 . .
H H10A 0.927775 0.728510 0.418478 0.064 Uiso calc 1 . .
H H10B 0.745607 0.784317 0.403441 0.064 Uiso calc 1 . .
C C9 0.7464(4) 0.5751(3) 0.43063(15) 0.0510(7) Uani d 1 . .
H H9A 0.625376 0.575024 0.437596 0.061 Uiso calc 1 . .
H H9B 0.767737 0.535552 0.388515 0.061 Uiso calc 1 . .
C C1 0.8256(4) 0.7620(4) 0.61349(16) 0.0545(8) Uani d 1 . .
H H1 0.844547 0.704442 0.648899 0.065 Uiso calc 1 . .
C C4 0.7687(4) 0.9330(4) 0.50842(18) 0.0566(8) Uani d 1 . .
H H4 0.748799 0.991456 0.473385 0.068 Uiso calc 1 . .
C C2 0.7953(5) 0.9042(4) 0.62230(18) 0.0616(9) Uani d 1 . .
H H2 0.794300 0.942688 0.663314 0.074 Uiso calc 1 . .
C C3 0.7665(5) 0.9893(4) 0.5695(2) 0.0636(9) Uani d 1 . .
H H3 0.745332 1.085375 0.575098 0.076 Uiso calc 1 . .
C C18 0.4641(5) 0.2440(5) 0.2858(2) 0.0755(12) Uani d 1 . .
H H18A 0.384295 0.225412 0.252249 0.113 Uiso calc 1 . .
H H18B 0.410051 0.232675 0.326635 0.113 Uiso calc 1 . .
H H18C 0.505437 0.339161 0.281840 0.113 Uiso calc 1 . .
C C19 0.9838(8) -0.1150(5) 0.2497(3) 0.0900(15) Uani d 1 . .
H H19A 0.956607 -0.172841 0.213369 0.135 Uiso calc 1 . .
H H19B 1.079682 -0.056856 0.239872 0.135 Uiso calc 1 . .
H H19C 1.009656 -0.174440 0.285713 0.135 Uiso calc 1 . .

loop_
_atom_site_aniso_label
_atom_site_aniso_U_11
_atom_site_aniso_U_22
_atom_site_aniso_U_33
_atom_site_aniso_U_12
_atom_site_aniso_U_13
_atom_site_aniso_U_23
O2 0.0552(13) 0.0737(15) 0.0584(13) 0.0130(12) -0.0132(11) -0.0127(12)
O3 0.0695(15) 0.0658(14) 0.0595(13) 0.0162(13) -0.0077(12) -0.0208(11)
O1 0.0899(18) 0.0574(13) 0.0472(12) 0.0076(13) -0.0097(12) 0.0031(10)
C13 0.0449(14) 0.0442(13) 0.0484(15) 0.0035(12) 0.0014(11) 0.0008(12)
C14 0.0465(15) 0.0472(15) 0.0454(14) 0.0009(12) -0.0005(12) 0.0013(12)
C16 0.0543(17) 0.0452(15) 0.0563(17) 0.0087(13) -0.0016(14) 0.0000(13)
C15 0.0529(16) 0.0449(14) 0.0459(14) 0.0044(13) 0.0002(13) -0.0013(11)
C8 0.0437(14) 0.0459(14) 0.0426(13) -0.0015(11) 0.0025(11) -0.0006(11)
C17 0.0541(16) 0.0430(14) 0.0539(16) 0.0053(13) -0.0081(14) 0.0004(13)
C6 0.0434(14) 0.0482(14) 0.0423(14) -0.0036(12) 0.0044(11) -0.0030(11)
C12 0.0480(14) 0.0404(13) 0.0464(14) -0.0012(12) 0.0010(12) 0.0017(11)
C5 0.0449(14) 0.0449(14) 0.0526(16) -0.0019(12) 0.0001(13) 0.0000(12)
C11 0.0514(15) 0.0444(14) 0.0455(14) 0.0000(13) -0.0021(12) 0.0013(11)
C7 0.0485(15) 0.0494(15) 0.0422(14) 0.0006(13) 0.0013(12) 0.0038(11)
C10 0.0654(19) 0.0499(15) 0.0447(15) 0.0008(15) 0.0005(14) 0.0048(12)
C9 0.0573(17) 0.0487(15) 0.0468(15) 0.0033(14) -0.0040(14) -0.0023(13)
C1 0.0555(17) 0.0594(18) 0.0485(16) -0.0067(15) 0.0053(14) -0.0046(14)
C4 0.0534(16) 0.0466(15) 0.070(2) 0.0028(14) -0.0008(15) 0.0021(15)
C2 0.060(2) 0.063(2) 0.062(2) -0.0014(16) 0.0079(16) -0.0173(16)
C3 0.0573(18) 0.0519(17) 0.082(2) 0.0048(15) 0.0002(18) -0.0172(17)
C18 0.059(2) 0.094(3) 0.074(2) 0.026(2) -0.0121(18) -0.008(2)
C19 0.093(3) 0.095(3) 0.082(3) 0.033(3) -0.007(2) -0.036(2)

loop_
_atom_type_symbol
_atom_type_description
_atom_type_scat_dispersion_real
_atom_type_scat_dispersion_imag
_atom_type_scat_source
C C 0.0033 0.0016 'International Tables Vol C Tables 4.2.6.8 and 6.1.1.4'
H H 0.0000 0.0000 'International Tables Vol C Tables 4.2.6.8 and 6.1.1.4'
O O 0.0106 0.0060 'International Tables Vol C Tables 4.2.6.8 and 6.1.1.4'

loop_
_geom_angle_atom_site_label_1
_geom_angle_atom_site_label_2
_geom_angle_atom_site_label_3
_geom_angle_site_symmetry_1
_geom_angle_site_symmetry_3
_geom_angle
_geom_angle_publ_flag
C14 O2 C18 . . 118.3(3) ?
C15 O3 C19 . . 117.5(3) ?
C14 C13 C12 . . 120.9(3) ?
C14 C13 H13 . . 119.6 ?
C12 C13 H13 . . 119.6 ?
O2 C14 C13 . . 125.1(3) ?
O2 C14 C15 . . 115.2(3) ?
C13 C14 C15 . . 119.7(3) ?
C15 C16 C17 . . 119.9(3) ?
C15 C16 H16 . . 120.1 ?
C17 C16 H16 . . 120.1 ?
O3 C15 C16 . . 124.6(3) ?
O3 C15 C14 . . 115.6(3) ?
C16 C15 C14 . . 119.8(3) ?
C11 C8 C7 . . 116.6(3) ?
C11 C8 C9 . . 126.3(3) ?
C7 C8 C9 . . 117.0(3) ?
C12 C17 C16 . . 121.9(3) ?
C12 C17 H17 . . 119.1 ?
C16 C17 H17 . . 119.1 ?
C5 C6 C1 . . 119.8(3) ?
C5 C6 C7 . . 120.8(2) ?
C1 C6 C7 . . 119.5(3) ?
C17 C12 C13 . . 117.9(3) ?
C17 C12 C11 . . 118.6(3) ?
C13 C12 C11 . . 123.5(3) ?
C4 C5 C6 . . 118.6(3) ?
C4 C5 C10 . . 121.7(3) ?
C6 C5 C10 . . 119.6(3) ?
C8 C11 C12 . . 131.0(3) ?
C8 C11 H11 . . 114.5 ?
C12 C11 H11 . . 114.5 ?
O1 C7 C6 . . 120.2(3) ?
O1 C7 C8 . . 121.5(3) ?
C6 C7 C8 . . 118.2(2) ?
C5 C10 C9 . . 112.2(3) ?
C5 C10 H10A . . 109.2 ?
C9 C10 H10A . . 109.2 ?
C5 C10 H10B . . 109.2 ?
C9 C10 H10B . . 109.2 ?
H10A C10 H10B . . 107.9 ?
C8 C9 C10 . . 111.8(3) ?
C8 C9 H9A . . 109.2 ?
C10 C9 H9A . . 109.2 ?
C8 C9 H9B . . 109.2 ?
C10 C9 H9B . . 109.2 ?
H9A C9 H9B . . 107.9 ?
C2 C1 C6 . . 121.0(3) ?
C2 C1 H1 . . 119.5 ?
C6 C1 H1 . . 119.5 ?
C3 C4 C5 . . 120.7(3) ?
C3 C4 H4 . . 119.6 ?
C5 C4 H4 . . 119.6 ?
C1 C2 C3 . . 119.3(3) ?
C1 C2 H2 . . 120.4 ?
C3 C2 H2 . . 120.4 ?
C4 C3 C2 . . 120.6(3) ?
C4 C3 H3 . . 119.7 ?
C2 C3 H3 . . 119.7 ?
O2 C18 H18A . . 109.5 ?
O2 C18 H18B . . 109.5 ?
H18A C18 H18B . . 109.5 ?
O2 C18 H18C . . 109.5 ?
H18A C18 H18C . . 109.5 ?
H18B C18 H18C . . 109.5 ?
O3 C19 H19A . . 109.5 ?
O3 C19 H19B . . 109.5 ?
H19A C19 H19B . . 109.5 ?
O3 C19 H19C . . 109.5 ?
H19A C19 H19C . . 109.5 ?
H19B C19 H19C . . 109.5 ?

loop_
_geom_bond_atom_site_label_1
_geom_bond_atom_site_label_2
_geom_bond_site_symmetry_2
_geom_bond_distance
_geom_bond_publ_flag
O2 C14 . 1.360(4) ?
O2 C18 . 1.417(4) ?
O3 C15 . 1.363(4) ?
O3 C19 . 1.407(5) ?
O1 C7 . 1.225(4) ?
C13 C14 . 1.385(4) ?
C13 C12 . 1.409(4) ?
C13 H13 . 0.9300 ?
C14 C15 . 1.406(4) ?
C16 C15 . 1.378(5) ?
C16 C17 . 1.388(4) ?
C16 H16 . 0.9300 ?
C8 C11 . 1.340(4) ?
C8 C7 . 1.493(4) ?
C8 C9 . 1.502(4) ?
C17 C12 . 1.383(4) ?
C17 H17 . 0.9300 ?
C6 C5 . 1.397(4) ?
C6 C1 . 1.398(4) ?
C6 C7 . 1.485(4) ?
C12 C11 . 1.463(4) ?
C5 C4 . 1.397(4) ?
C5 C10 . 1.500(4) ?
C11 H11 . 0.9300 ?
C10 C9 . 1.523(4) ?
C10 H10A . 0.9700 ?
C10 H10B . 0.9700 ?
C9 H9A . 0.9700 ?
C9 H9B . 0.9700 ?
C1 C2 . 1.377(5) ?
C1 H1 . 0.9300 ?
C4 C3 . 1.381(5) ?
C4 H4 . 0.9300 ?
C2 C3 . 1.384(6) ?
C2 H2 . 0.9300 ?
C3 H3 . 0.9300 ?
C18 H18A . 0.9600 ?
C18 H18B . 0.9600 ?
C18 H18C . 0.9600 ?
C19 H19A . 0.9600 ?
C19 H19B . 0.9600 ?
C19 H19C . 0.9600 ?

loop_
_geom_hbond_atom_site_label_D
_geom_hbond_atom_site_label_H
_geom_hbond_atom_site_label_A
_geom_hbond_site_symmetry_A
_geom_hbond_distance_DH
_geom_hbond_distance_HA
_geom_hbond_distance_DA
_geom_hbond_angle_DHA
_geom_hbond_publ_flag
C2 H2 O3 2_665 0.93 2.52 3.385(4) 155 yes

loop_
_geom_torsion_atom_site_label_1
_geom_torsion_atom_site_label_2
_geom_torsion_atom_site_label_3
_geom_torsion_atom_site_label_4
_geom_torsion_site_symmetry_1
_geom_torsion_site_symmetry_2
_geom_torsion_site_symmetry_3
_geom_torsion_site_symmetry_4
_geom_torsion
_geom_torsion_publ_flag
C18 O2 C14 C13 . . . . 1.5(5) ?
C18 O2 C14 C15 . . . . -178.2(3) ?
C12 C13 C14 O2 . . . . -179.0(3) ?
C12 C13 C14 C15 . . . . 0.7(4) ?
C19 O3 C15 C16 . . . . -6.3(5) ?
C19 O3 C15 C14 . . . . 173.1(4) ?
C17 C16 C15 O3 . . . . -179.5(3) ?
C17 C16 C15 C14 . . . . 1.1(5) ?
O2 C14 C15 O3 . . . . -0.4(4) ?
C13 C14 C15 O3 . . . . 179.9(3) ?
O2 C14 C15 C16 . . . . 179.0(3) ?
C13 C14 C15 C16 . . . . -0.7(5) ?
C15 C16 C17 C12 . . . . -1.6(5) ?
C16 C17 C12 C13 . . . . 1.6(5) ?
C16 C17 C12 C11 . . . . 178.7(3) ?
C14 C13 C12 C17 . . . . -1.1(4) ?
C14 C13 C12 C11 . . . . -178.1(3) ?
C1 C6 C5 C4 . . . . -0.9(5) ?
C7 C6 C5 C4 . . . . 179.4(3) ?
C1 C6 C5 C10 . . . . 177.3(3) ?
C7 C6 C5 C10 . . . . -2.4(4) ?
C7 C8 C11 C12 . . . . 179.4(3) ?
C9 C8 C11 C12 . . . . -2.8(6) ?
C17 C12 C11 C8 . . . . 147.4(3) ?
C13 C12 C11 C8 . . . . -35.7(5) ?
C5 C6 C7 O1 . . . . 170.2(3) ?
C1 C6 C7 O1 . . . . -9.5(5) ?
C5 C6 C7 C8 . . . . -12.2(4) ?
C1 C6 C7 C8 . . . . 168.1(3) ?
C11 C8 C7 O1 . . . . -11.9(5) ?
C9 C8 C7 O1 . . . . 170.1(3) ?
C11 C8 C7 C6 . . . . 170.6(3) ?
C9 C8 C7 C6 . . . . -7.4(4) ?
C4 C5 C10 C9 . . . . -146.9(3) ?
C6 C5 C10 C9 . . . . 35.0(4) ?
C11 C8 C9 C10 . . . . -138.6(3) ?
C7 C8 C9 C10 . . . . 39.2(4) ?
C5 C10 C9 C8 . . . . -52.3(4) ?
C5 C6 C1 C2 . . . . 0.4(5) ?
C7 C6 C1 C2 . . . . -179.9(3) ?
C6 C5 C4 C3 . . . . 0.8(5) ?
C10 C5 C4 C3 . . . . -177.3(3) ?
C6 C1 C2 C3 . . . . 0.3(6) ?
C5 C4 C3 C2 . . . . -0.2(5) ?
C1 C2 C3 C4 . . . . -0.4(6) ?

_cod_database_fobs_code 1561313
